data_4127659
loop_
_publ_author_name
'Zeng, Hong'
'Liu, Peiren'
'Feng, Guoqin'
'Huang, Feihe'

_publ_section_title
;
 \p-Metalated [1<sub>5</sub>]Paracyclophanes: Synthesis and Binding to
 Oxo-Anions via Anion-\p Interactions.
;
_journal_issue 41
_journal_name_full 'Journal of the American Chemical Society'
_journal_page_first 16501
_journal_page_last 16511
_journal_paper_doi 10.1021/jacs.9b09582
_journal_volume 141
_journal_year 2019
_chemical_formula_moiety '3(O4 Re), C64 H69 Ru3, C F3 O3 S, 2(C0.5 F1.5 O3.5 Re0.5 S0.5)'
_chemical_formula_sum 'C66 H69 F6 O22 Re4 Ru3 S2'
_chemical_formula_weight 2440.34
_space_group_crystal_system orthorhombic
_space_group_IT_number 62
_space_group_name_Hall '-P 2ac 2n'
_space_group_name_H-M_alt 'P n m a'
_symmetry_space_group_name_Hall '-P 2ac 2n'
_symmetry_space_group_name_H-M 'P n m a'
_atom_sites_solution_hydrogens geom
_atom_sites_solution_primary dual
_audit_creation_date 2019-09-05
_audit_creation_method
;
Olex2 1.2
(compiled 2018.05.29 svn.r3508 for OlexSys, GUI svn.r5506)
;
_cell_angle_alpha 90
_cell_angle_beta 90
_cell_angle_gamma 90
_cell_formula_units_Z 4
_cell_length_a 16.3814(4)
_cell_length_b 22.5055(5)
_cell_length_c 23.9817(6)
_cell_measurement_reflns_used 9804
_cell_measurement_temperature 170(2)
_cell_measurement_theta_max 54.992
_cell_measurement_theta_min 2.844
_cell_volume 8841.4(4)
_computing_cell_refinement 'SAINT v8.37A (Bruker, 2015)'
_computing_data_reduction 'SAINT v8.37A (Bruker, 2015)'
_computing_molecular_graphics 'Olex2 (Dolomanov et al., 2009)'
_computing_publication_material 'Olex2 (Dolomanov et al., 2009)'
_computing_structure_refinement 'ShelXL (Sheldrick, 2015)'
_computing_structure_solution 'ShelXT (Sheldrick, 2015)'
_diffrn_ambient_temperature 169.99
_diffrn_measured_fraction_theta_full 0.986
_diffrn_measured_fraction_theta_max 0.985
_diffrn_measurement_device_type 'Bruker D8 Venture'
_diffrn_measurement_method '\f and \w scans'
_diffrn_radiation_type GaK\a
_diffrn_radiation_wavelength 1.34139
_diffrn_reflns_av_R_equivalents 0.0606
_diffrn_reflns_av_unetI/netI 0.0329
_diffrn_reflns_Laue_measured_fraction_full 0.986
_diffrn_reflns_Laue_measured_fraction_max 0.985
_diffrn_reflns_limit_h_max 19
_diffrn_reflns_limit_h_min -13
_diffrn_reflns_limit_k_max 27
_diffrn_reflns_limit_k_min -21
_diffrn_reflns_limit_l_max 23
_diffrn_reflns_limit_l_min -29
_diffrn_reflns_number 61032
_diffrn_reflns_point_group_measured_fraction_full 0.986
_diffrn_reflns_point_group_measured_fraction_max 0.985
_diffrn_reflns_theta_full 53.594
_diffrn_reflns_theta_max 54.941
_diffrn_reflns_theta_min 3.316
_diffrn_standards_number 0
_exptl_absorpt_coefficient_mu 10.526
_exptl_absorpt_correction_T_max 0.7508
_exptl_absorpt_correction_T_min 0.3320
_exptl_absorpt_correction_type multi-scan
_exptl_absorpt_process_details
'SADABS-2016/2 (Bruker,2016/2) was used for absorption correction. wR2(int) was 0.1481 before and 0.0801 after correction. The Ratio of minimum to maximum transmission is 0.4422. The \l/2 correction factor is Not present.'
_exptl_crystal_colour colourless
_exptl_crystal_colour_primary colourless
_exptl_crystal_density_diffrn 1.833
_exptl_crystal_description block
_exptl_crystal_F_000 4636
_exptl_crystal_size_max 0.1
_exptl_crystal_size_mid 0.08
_exptl_crystal_size_min 0.06
_refine_diff_density_max 7.275
_refine_diff_density_min -4.935
_refine_diff_density_rms 0.319
_refine_ls_extinction_coef 0.00026(3)
_refine_ls_extinction_expression Fc^*^=kFc[1+0.001xFc^2^\l^3^/sin(2\q)]^-1/4^
_refine_ls_extinction_method 'SHELXL-2016/6 (Sheldrick 2016)'
_refine_ls_goodness_of_fit_ref 1.209
_refine_ls_hydrogen_treatment constr
_refine_ls_matrix_type fullcycle
_refine_ls_number_parameters 526
_refine_ls_number_reflns 8512
_refine_ls_number_restraints 175
_refine_ls_restrained_S_all 1.218
_refine_ls_R_factor_all 0.1250
_refine_ls_R_factor_gt 0.1162
_refine_ls_shift/su_max 0.000
_refine_ls_shift/su_mean 0.000
_refine_ls_structure_factor_coef Fsqd
_refine_ls_weighting_details 'w=1/[\s^2^(Fo^2^)+(0.1000P)^2^+200.0000P] where P=(Fo^2^+2Fc^2^)/3'
_refine_ls_weighting_scheme calc
_refine_ls_wR_factor_gt 0.2779
_refine_ls_wR_factor_ref 0.2843
_reflns_Friedel_coverage 0.000
_reflns_number_gt 7386
_reflns_number_total 8512
_reflns_threshold_expression 'I > 2\s(I)'
_cod_data_source_file ja9b09582_si_002.cif
_cod_data_source_block 190513zh_0m
_cod_database_code 4127659
_shelx_shelxl_version_number 2016/6
_shelx_space_group_comment
;
The symmetry employed for this shelxl refinement is uniquely defined
by the following loop, which should always be used as a source of
symmetry information in preference to the above space-group names.
They are only intended as comments.
;
_shelx_estimated_absorpt_t_max 0.571
_shelx_estimated_absorpt_t_min 0.419
_olex2_refinement_description
;
1. Fixed Uiso
 At 1.2 times of:
  All C(H) groups, All C(H,H) groups
 At 1.5 times of:
  All C(H,H,H) groups
2. Restrained distances
 C34-C34_$1
 2.4 with sigma of 0.02
3. Uiso/Uaniso restraints and constraints
S1 \\sim F1 \\sim F2 \\sim C35: within 2A with sigma of 0.01 and sigma for
terminal atoms of 0.02
C5 \\sim C8 \\sim C9 \\sim C10: within 2A with sigma of 0.01 and sigma for
terminal atoms of 0.02
C32 \\sim C33 \\sim C34: within 2A with sigma of 0.01 and sigma for terminal
atoms of 0.02
S1 \\sim O12 \\sim O13: within 2A with sigma of 0.01 and sigma for terminal
atoms of 0.02
O4 \\sim O5 \\sim O6 \\sim S2 \\sim F3 \\sim F4 \\sim F5 \\sim C36 \\sim Re2
\\sim O7: within 2A with sigma of 0.01 and sigma for terminal atoms of 0.02
Re2: within 2A with sigma of 0.01 and sigma for terminal atoms of 0.02
Uanis(C28) \\sim Ueq: with sigma of 0.005 and sigma for terminal atoms of 0.01
4. Others
 Fixed Sof: H28A(0.5) H28B(0.5) H28C(0.5) C34(0.5) H34A(0.5) H34B(0.5)
 H34C(0.5) S2(0.5) F3(0.5) F4(0.5) F5(0.5) C36(0.5) Re2(0.5) O7(0.5)
5.a Ternary CH refined with riding coordinates:
 C8(H8), C26(H26), C27(H27), C30(H30), C31(H31), C33(H33)
5.b Secondary CH2 refined with riding coordinates:
 C012(H01A,H01B), C17(H17A,H17B), C24(H24A,H24B)
5.c Aromatic/amide H refined with riding coordinates:
 C1(H1), C3(H3), C4(H4), C6(H6), C11(H11), C12(H12), C14(H14), C15(H15),
 C19(H19), C20(H20), C22(H22), C23(H23)
5.d Idealised Me refined as rotating group:
 C7(H7A,H7B,H7C), C9(H9A,H9B,H9C), C10(H10A,H10B,H10C), C28(H28A,H28B,H28C),
 C34(H34A,H34B,H34C)
;
_olex2_submission_special_instructions 'No special instructions were received'

loop_
_space_group_symop_operation_xyz
'x, y, z'
'-x+1/2, -y, z+1/2'
'-x, y+1/2, -z'
'x+1/2, -y+1/2, -z+1/2'
'-x, -y, -z'
'x-1/2, y, -z-1/2'
'x, -y-1/2, z'
'-x-1/2, y-1/2, z-1/2'

loop_
_atom_site_label
_atom_site_type_symbol
_atom_site_fract_x
_atom_site_fract_y
_atom_site_fract_z
_atom_site_U_iso_or_equiv
_atom_site_adp_type
_atom_site_occupancy
_atom_site_site_symmetry_order
_atom_site_calc_flag
_atom_site_refinement_flags_posn
_atom_site_refinement_flags_adp
_atom_site_refinement_flags_occupancy
_atom_site_disorder_assembly
_atom_site_disorder_group
Re1 Re 0.471390 0.250000 0.640940 0.0893(5) Uani 1 2 d S T P . .
O1 O 0.462740 0.314140 0.673200 0.131(7) Uani 1 1 d . . . . .
O2 O 0.579110 0.250000 0.639940 0.131(10) Uani 1 2 d S T P . .
O3 O 0.429640 0.250000 0.572970 0.089(6) Uani 1 2 d S T P . .
Re3 Re 0.520860 0.558810 0.731820 0.1235(6) Uani 1 1 d . . . . .
O8 O 0.494490 0.494200 0.712950 0.170(10) Uani 1 1 d . . . . .
O9 O 0.617810 0.567050 0.719110 0.097(5) Uani 1 1 d . . . . .
O10 O 0.474070 0.579670 0.802780 0.233(18) Uani 1 1 d . . . . .
O11 O 0.483420 0.611360 0.687110 0.149(8) Uani 1 1 d . . . . .
Ru1 Ru 0.770540 0.399420 0.694240 0.0308(3) Uani 1 1 d . . . . .
Ru2 Ru 0.336420 0.250000 0.379810 0.0310(3) Uani 1 2 d S T P . .
C1 C 0.837530 0.484790 0.683850 0.052(4) Uani 1 1 d . . . . .
H1 H 0.833818 0.512595 0.654152 0.063 Uiso 1 1 calc R . . . .
C2 C 0.895590 0.438520 0.681310 0.046(3) Uani 1 1 d . . . . .
C3 C 0.896220 0.396930 0.725010 0.048(3) Uani 1 1 d . . . . .
H3 H 0.932850 0.364271 0.723054 0.057 Uiso 1 1 calc R . . . .
C4 C 0.844420 0.402030 0.771570 0.047(3) Uani 1 1 d . . . . .
H4 H 0.847612 0.373780 0.800924 0.056 Uiso 1 1 calc R . . . .
C5 C 0.789240 0.447870 0.774560 0.051(3) Uani 1 1 d . U . . .
C6 C 0.785240 0.489990 0.729970 0.046(3) Uani 1 1 d . . . . .
H6 H 0.746977 0.521664 0.731577 0.055 Uiso 1 1 calc R . . . .
C7 C 0.948280 0.429280 0.631860 0.084(6) Uani 1 1 d . . . . .
H7A H 1.000020 0.411300 0.643526 0.127 Uiso 1 1 calc GR . . . .
H7B H 0.959039 0.467595 0.613888 0.127 Uiso 1 1 calc GR . . . .
H7C H 0.920637 0.402832 0.605453 0.127 Uiso 1 1 calc GR . . . .
C8 C 0.737740 0.457490 0.827450 0.074(4) Uani 1 1 d . U . . .
H8 H 0.692409 0.484439 0.815603 0.089 Uiso 1 1 calc R . . . .
C9 C 0.785400 0.492340 0.868050 0.083(5) Uani 1 1 d . U . . .
H9A H 0.835221 0.470598 0.877819 0.124 Uiso 1 1 calc GR . . . .
H9B H 0.752655 0.498826 0.901703 0.124 Uiso 1 1 calc GR . . . .
H9C H 0.800011 0.530766 0.851620 0.124 Uiso 1 1 calc GR . . . .
C10 C 0.699710 0.409530 0.851220 0.125(7) Uani 1 1 d . U . . .
H10A H 0.644413 0.405783 0.836029 0.188 Uiso 1 1 calc GR . . . .
H10B H 0.696737 0.415128 0.891695 0.188 Uiso 1 1 calc GR . . . .
H10C H 0.730785 0.373383 0.842935 0.188 Uiso 1 1 calc GR . . . .
C11 C 0.635270 0.386260 0.682510 0.037(2) Uani 1 1 d . . . . .
H11 H 0.590769 0.406263 0.699622 0.044 Uiso 1 1 calc R . . . .
C12 C 0.669080 0.334580 0.707590 0.040(3) Uani 1 1 d . . . . .
H12 H 0.645476 0.320057 0.741109 0.048 Uiso 1 1 calc R . . . .
C012 C 0.769780 0.250000 0.711550 0.044(4) Uani 1 2 d S T P . .
H01A H 0.755368 0.250001 0.751640 0.053 Uiso 1 2 calc RS T P . .
H01B H 0.830042 0.250000 0.708431 0.053 Uiso 1 2 calc RS T P . .
C13 C 0.736360 0.304030 0.684600 0.038(3) Uani 1 1 d . . . . .
C14 C 0.767900 0.325210 0.634170 0.042(3) Uani 1 1 d . . . . .
H14 H 0.811746 0.304511 0.616998 0.051 Uiso 1 1 calc R . . . .
C15 C 0.735710 0.377460 0.607660 0.035(2) Uani 1 1 d . . . . .
H15 H 0.759467 0.391658 0.574069 0.042 Uiso 1 1 calc R . . . .
C16 C 0.668580 0.407780 0.631610 0.035(3) Uani 1 1 d . . . . .
C17 C 0.633970 0.463230 0.603510 0.045(3) Uani 1 1 d . . . . .
H17A H 0.605835 0.488638 0.631191 0.054 Uiso 1 1 calc R . . . .
H17B H 0.678292 0.486588 0.585986 0.054 Uiso 1 1 calc R . . . .
C18 C 0.573820 0.441570 0.559390 0.034(2) Uani 1 1 d . . . . .
C19 C 0.497770 0.419900 0.574090 0.048(3) Uani 1 1 d . . . . .
H19 H 0.483452 0.417960 0.612434 0.057 Uiso 1 1 calc R . . . .
C20 C 0.442920 0.401300 0.535290 0.046(3) Uani 1 1 d . . . . .
H20 H 0.390155 0.388229 0.546231 0.056 Uiso 1 1 calc R . . . .
C21 C 0.465800 0.401710 0.477920 0.038(3) Uani 1 1 d . . . . .
C22 C 0.542900 0.422410 0.463350 0.048(3) Uani 1 1 d . . . . .
H22 H 0.559833 0.422344 0.425463 0.058 Uiso 1 1 calc R . . . .
C23 C 0.594170 0.442890 0.504160 0.049(3) Uani 1 1 d . . . . .
H23 H 0.645770 0.458588 0.493679 0.059 Uiso 1 1 calc R . . . .
C24 C 0.405090 0.379600 0.433900 0.045(3) Uani 1 1 d . . . . .
H24A H 0.349888 0.395214 0.442124 0.055 Uiso 1 1 calc R . . . .
H24B H 0.421594 0.393949 0.396540 0.055 Uiso 1 1 calc R . . . .
C25 C 0.403840 0.313380 0.434600 0.036(2) Uani 1 1 d . . . . .
C26 C 0.347760 0.281300 0.467570 0.036(2) Uani 1 1 d . . . . .
H26 H 0.300938 0.302884 0.485050 0.044 Uiso 1 1 calc R . . . .
C27 C 0.459690 0.282110 0.403290 0.041(3) Uani 1 1 d . . . . .
H27 H 0.493242 0.303735 0.374977 0.049 Uiso 1 1 calc R . . . .
C28 C 0.407960 0.250000 0.252520 0.101(10) Uani 1 2 d S TU P . .
H28A H 0.407741 0.214022 0.229501 0.151 Uiso 0.5 1 calc GR . . A -1
H28B H 0.457621 0.250864 0.275291 0.151 Uiso 0.5 1 calc GR . . B -1
H28C H 0.406514 0.285114 0.228374 0.151 Uiso 0.5 1 calc GR . . C -1
C29 C 0.340200 0.250000 0.286960 0.053(5) Uani 1 2 d S T P . .
C30 C 0.303270 0.196280 0.305150 0.056(4) Uani 1 1 d . . . . .
H30 H 0.333124 0.158163 0.298564 0.068 Uiso 1 1 calc R . . . .
C31 C 0.240380 0.195730 0.339190 0.061(4) Uani 1 1 d . . . . .
H31 H 0.224896 0.157137 0.356944 0.073 Uiso 1 1 calc R . . . .
C32 C 0.201560 0.250000 0.359760 0.084(8) Uani 1 2 d S TU P . .
C33 C 0.126740 0.250000 0.398300 0.102(8) Uani 1 2 d S TU P . .
H33 H 0.076809 0.250000 0.374311 0.122 Uiso 1 2 calc RS T P . .
C34 C 0.126570 0.196900 0.429930 0.118(11) Uani 0.5 1 d D U . . .
H34A H 0.166087 0.168914 0.414071 0.177 Uiso 0.5 1 calc GR . . . .
H34B H 0.071933 0.179191 0.429028 0.177 Uiso 0.5 1 calc GR . . . .
H34C H 0.141573 0.205831 0.468590 0.177 Uiso 0.5 1 calc GR . . . .
S1 S 0.526550 0.250000 0.839170 0.0443(10) Uani 1 2 d S TU P . .
F1 F 0.575940 0.296240 0.925150 0.128(4) Uani 1 1 d . U . . .
F2 F 0.662640 0.250000 0.888400 0.134(6) Uani 1 2 d S TU P . .
O12 O 0.547210 0.305520 0.807360 0.073(3) Uani 1 1 d . U . . .
O13 O 0.444190 0.250000 0.853640 0.079(5) Uani 1 2 d S TU P . .
C35 C 0.578490 0.250000 0.901830 0.082(4) Uani 1 2 d S TU P . .
O4 O 0.809900 0.579430 0.585800 0.073(3) Uani 1 1 d . U . . .
O5 O 0.801010 0.495690 0.520180 0.087(3) Uani 1 1 d . U . . .
O6 O 0.769010 0.604050 0.489540 0.087(3) Uani 1 1 d . U . . .
S2 S 0.807710 0.559090 0.533650 0.072(2) Uani 0.5 1 d . U . D 1
F3 F 0.963710 0.539720 0.544900 0.086(5) Uani 0.5 1 d . U . D 1
F4 F 0.937740 0.627520 0.513750 0.100(6) Uani 0.5 1 d . U . D 1
F5 F 0.930520 0.547070 0.464370 0.089(5) Uani 0.5 1 d . U . D 1
C36 C 0.915140 0.571730 0.517500 0.073(3) Uani 0.5 1 d . U . D 1
Re2 Re 0.832950 0.559570 0.517510 0.0611(5) Uani 0.5 1 d . U . D 2
O7 O 0.927680 0.570120 0.491860 0.090(5) Uani 0.5 1 d . U . D 2

loop_
_atom_site_aniso_label
_atom_site_aniso_U_11
_atom_site_aniso_U_22
_atom_site_aniso_U_33
_atom_site_aniso_U_23
_atom_site_aniso_U_13
_atom_site_aniso_U_12
Re1 0.1478(14) 0.0572(7) 0.0628(8) 0.000 -0.0252(8) 0.000
O1 0.21(2) 0.106(13) 0.078(10) -0.015(9) 0.007(12) 0.029(13)
O2 0.113(19) 0.13(2) 0.15(2) 0.000 -0.072(17) 0.000
O3 0.089(13) 0.109(15) 0.067(11) 0.000 -0.029(10) 0.000
Re3 0.1317(12) 0.0891(9) 0.1497(13) 0.0213(8) 0.0378(9) -0.0041(7)
O8 0.171(18) 0.090(12) 0.25(3) 0.050(15) 0.126(19) -0.012(12)
O9 0.097(10) 0.050(7) 0.145(13) 0.013(8) 0.041(9) -0.006(7)
O10 0.43(5) 0.093(14) 0.17(2) -0.035(15) 0.02(3) -0.11(2)
O11 0.135(17) 0.17(2) 0.145(18) 0.028(15) 0.004(13) 0.019(15)
Ru1 0.0375(5) 0.0199(4) 0.0350(5) 0.0003(3) -0.0050(3) -0.0031(3)
Ru2 0.0355(6) 0.0221(6) 0.0354(6) 0.000 -0.0055(5) 0.000
C1 0.058(8) 0.040(7) 0.058(8) 0.009(6) -0.023(7) -0.023(6)
C2 0.038(6) 0.053(8) 0.047(7) -0.004(6) -0.001(5) -0.019(6)
C3 0.032(6) 0.055(8) 0.056(8) -0.003(6) -0.017(6) 0.001(6)
C4 0.052(7) 0.043(7) 0.047(7) 0.007(6) -0.009(6) -0.008(6)
C5 0.057(7) 0.059(7) 0.036(6) -0.014(5) -0.007(5) -0.007(6)
C6 0.053(7) 0.025(5) 0.059(8) -0.016(5) -0.019(6) -0.006(5)
C7 0.063(10) 0.129(18) 0.061(10) -0.009(11) 0.011(8) -0.034(11)
C8 0.083(8) 0.082(8) 0.057(7) -0.020(7) 0.006(6) -0.006(7)
C9 0.096(12) 0.102(12) 0.051(8) -0.026(9) -0.004(8) -0.010(10)
C10 0.147(16) 0.141(16) 0.087(13) -0.037(13) 0.029(13) -0.038(14)
C11 0.037(6) 0.022(5) 0.051(7) -0.005(5) -0.001(5) -0.007(4)
C12 0.049(7) 0.029(6) 0.041(6) 0.000(5) -0.001(5) -0.021(5)
C012 0.051(10) 0.026(8) 0.057(11) 0.000 -0.020(9) 0.000
C13 0.052(7) 0.020(5) 0.041(6) -0.001(5) -0.011(5) -0.004(5)
C14 0.047(7) 0.025(6) 0.056(7) -0.008(5) -0.003(6) 0.003(5)
C15 0.041(6) 0.026(5) 0.039(6) -0.002(5) -0.005(5) -0.001(5)
C16 0.043(6) 0.018(5) 0.045(6) -0.005(4) -0.022(5) -0.006(4)
C17 0.057(8) 0.019(5) 0.058(8) 0.001(5) -0.016(6) -0.006(5)
C18 0.039(6) 0.018(5) 0.045(6) 0.000(4) -0.010(5) -0.002(4)
C19 0.059(8) 0.038(7) 0.045(7) -0.002(6) -0.007(6) -0.005(6)
C20 0.035(6) 0.039(7) 0.065(8) -0.001(6) -0.009(6) -0.005(5)
C21 0.040(6) 0.019(5) 0.055(7) 0.006(5) -0.019(5) -0.007(4)
C22 0.070(9) 0.035(6) 0.040(7) 0.010(5) -0.009(6) -0.002(6)
C23 0.047(7) 0.036(7) 0.065(9) 0.007(6) -0.013(6) -0.013(6)
C24 0.056(8) 0.025(6) 0.056(8) 0.006(5) -0.022(6) -0.002(5)
C25 0.038(6) 0.023(5) 0.047(6) 0.001(5) -0.014(5) -0.004(4)
C26 0.041(6) 0.032(6) 0.035(6) -0.002(5) -0.007(5) 0.005(5)
C27 0.029(5) 0.032(6) 0.062(8) 0.005(6) -0.006(5) -0.004(5)
C28 0.092(12) 0.112(13) 0.097(12) 0.000 -0.003(9) 0.000
C29 0.051(11) 0.085(15) 0.022(8) 0.000 0.005(7) 0.000
C30 0.079(10) 0.042(8) 0.048(8) -0.017(6) -0.021(7) 0.019(7)
C31 0.078(10) 0.038(7) 0.067(10) 0.016(7) -0.034(9) -0.023(7)
C32 0.037(9) 0.17(2) 0.043(10) 0.000 -0.013(8) 0.000
C33 0.049(9) 0.19(2) 0.067(11) 0.000 -0.009(9) 0.000
C34 0.062(16) 0.21(3) 0.086(19) 0.007(18) -0.006(16) 0.006(17)
S1 0.0262(19) 0.039(2) 0.068(3) 0.000 0.0020(18) 0.000
F1 0.182(11) 0.100(8) 0.100(8) -0.029(7) -0.030(8) -0.003(8)
F2 0.136(12) 0.119(11) 0.147(12) 0.000 -0.043(11) 0.000
O12 0.070(7) 0.074(7) 0.075(7) 0.020(6) 0.003(6) -0.015(6)
O13 0.077(10) 0.059(9) 0.102(11) 0.000 0.030(9) 0.000
C35 0.083(8) 0.071(8) 0.091(8) 0.000 -0.017(8) 0.000
O4 0.093(6) 0.072(5) 0.055(5) -0.005(4) 0.007(5) 0.010(5)
O5 0.084(6) 0.091(6) 0.086(6) -0.006(5) 0.004(5) -0.004(5)
O6 0.083(6) 0.100(6) 0.078(6) 0.000(5) 0.008(5) 0.016(5)
S2 0.073(4) 0.082(4) 0.060(4) -0.003(3) 0.005(4) 0.007(4)
F3 0.066(9) 0.094(11) 0.099(11) 0.014(10) 0.013(9) 0.011(9)
F4 0.091(11) 0.098(12) 0.111(12) 0.016(11) 0.016(10) 0.008(10)
F5 0.082(10) 0.115(12) 0.069(10) -0.007(10) 0.028(9) 0.018(10)
C36 0.071(6) 0.082(6) 0.066(6) 0.002(6) 0.008(6) 0.009(6)
Re2 0.0631(10) 0.0649(9) 0.0553(9) -0.0049(7) 0.0011(7) 0.0036(7)
O7 0.077(8) 0.099(9) 0.095(10) 0.001(9) 0.005(9) 0.013(9)

loop_
_atom_type_symbol
_atom_type_description
_atom_type_scat_dispersion_real
_atom_type_scat_dispersion_imag
_atom_type_scat_source
C C 0.0148 0.0070 'International Tables Vol C Tables 4.2.6.8 and 6.1.1.4'
H H 0.0000 0.0000 'International Tables Vol C Tables 4.2.6.8 and 6.1.1.4'
F F 0.0599 0.0411 'International Tables Vol C Tables 4.2.6.8 and 6.1.1.4'
O O 0.0412 0.0250 'International Tables Vol C Tables 4.2.6.8 and 6.1.1.4'
Re Re -6.1254 4.8865 'International Tables Vol C Tables 4.2.6.8 and 6.1.1.4'
Ru Ru -0.0765 2.5657 'International Tables Vol C Tables 4.2.6.8 and 6.1.1.4'
S S 0.2924 0.4247 'International Tables Vol C Tables 4.2.6.8 and 6.1.1.4'

loop_
_geom_angle_atom_site_label_1
_geom_angle_atom_site_label_2
_geom_angle_atom_site_label_3
_geom_angle
_geom_angle_site_symmetry_1
_geom_angle_site_symmetry_3
O1 Re1 O1 122.8 . 7_565
O1 Re1 O2 95.3 . .
O1 Re1 O2 95.3 7_565 .
O1 Re1 O3 113.6 . .
O1 Re1 O3 113.6 7_565 .
O2 Re1 O3 112.0 . .
O8 Re3 O9 108.5 . .
O8 Re3 O10 111.6 . .
O8 Re3 O11 111.0 . .
O9 Re3 O10 121.8 . .
O9 Re3 O11 98.8 . .
O11 Re3 O10 104.1 . .
C1 Ru1 C2 36.7 . .
C1 Ru1 C5 66.9 . .
C1 Ru1 C11 125.7 . .
C1 Ru1 C12 161.1 . .
C1 Ru1 C13 160.5 . .
C1 Ru1 C16 102.6 . .
C2 Ru1 C11 158.3 . .
C2 Ru1 C16 123.4 . .
C3 Ru1 C1 66.2 . .
C3 Ru1 C2 36.9 . .
C3 Ru1 C4 37.3 . .
C3 Ru1 C5 66.0 . .
C3 Ru1 C6 78.0 . .
C3 Ru1 C11 164.6 . .
C3 Ru1 C12 129.4 . .
C3 Ru1 C13 104.3 . .
C3 Ru1 C14 102.7 . .
C3 Ru1 C15 123.7 . .
C3 Ru1 C16 157.5 . .
C4 Ru1 C1 78.6 . .
C4 Ru1 C2 66.9 . .
C4 Ru1 C5 36.0 . .
C4 Ru1 C6 66.0 . .
C4 Ru1 C11 130.2 . .
C4 Ru1 C12 107.7 . .
C4 Ru1 C13 104.4 . .
C4 Ru1 C16 163.8 . .
C5 Ru1 C2 78.7 . .
C5 Ru1 C11 107.9 . .
C5 Ru1 C12 107.3 . .
C5 Ru1 C16 129.4 . .
C6 Ru1 C1 36.8 . .
C6 Ru1 C2 66.2 . .
C6 Ru1 C5 37.4 . .
C6 Ru1 C11 106.0 . .
C6 Ru1 C12 128.6 . .
C6 Ru1 C13 161.6 . .
C6 Ru1 C16 105.1 . .
C11 Ru1 C16 36.8 . .
C12 Ru1 C2 162.1 . .
C12 Ru1 C11 36.9 . .
C12 Ru1 C16 66.4 . .
C13 Ru1 C2 126.2 . .
C13 Ru1 C5 126.4 . .
C13 Ru1 C11 67.3 . .
C13 Ru1 C12 36.8 . .
C13 Ru1 C16 79.9 . .
C14 Ru1 C1 126.1 . .
C14 Ru1 C2 102.9 . .
C14 Ru1 C4 125.3 . .
C14 Ru1 C5 159.2 . .
C14 Ru1 C6 161.4 . .
C14 Ru1 C11 78.4 . .
C14 Ru1 C12 65.5 . .
C14 Ru1 C13 36.8 . .
C14 Ru1 C15 38.0 . .
C14 Ru1 C16 67.3 . .
C15 Ru1 C1 102.4 . .
C15 Ru1 C2 101.1 . .
C15 Ru1 C4 159.0 . .
C15 Ru1 C5 162.7 . .
C15 Ru1 C6 126.5 . .
C15 Ru1 C11 66.4 . .
C15 Ru1 C12 78.3 . .
C15 Ru1 C13 67.8 . .
C15 Ru1 C16 37.0 . .
C25 Ru2 C25 79.5 7_565 .
C25 Ru2 C32 127.5 . .
C25 Ru2 C32 127.5 7_565 .
C26 Ru2 C25 36.9 . .
C26 Ru2 C25 66.7 . 7_565
C26 Ru2 C25 36.9 7_565 7_565
C26 Ru2 C25 66.7 7_565 .
C26 Ru2 C26 36.9 7_565 .
C26 Ru2 C29 160.4 7_565 .
C26 Ru2 C29 160.4 . .
C26 Ru2 C30 127.5 . 7_565
C26 Ru2 C30 162.1 . .
C26 Ru2 C30 162.1 7_565 7_565
C26 Ru2 C30 127.5 7_565 .
C26 Ru2 C32 106.4 . .
C26 Ru2 C32 106.4 7_565 .
C27 Ru2 C25 66.9 . 7_565
C27 Ru2 C25 36.1 . .
C27 Ru2 C25 66.9 7_565 .
C27 Ru2 C25 36.1 7_565 7_565
C27 Ru2 C26 77.7 7_565 .
C27 Ru2 C26 77.7 . 7_565
C27 Ru2 C26 65.2 . .
C27 Ru2 C26 65.2 7_565 7_565
C27 Ru2 C27 38.0 7_565 .
C27 Ru2 C29 103.2 . .
C27 Ru2 C29 103.2 7_565 .
C27 Ru2 C30 127.1 7_565 7_565
C27 Ru2 C30 127.1 . .
C27 Ru2 C30 104.4 . 7_565
C27 Ru2 C30 104.4 7_565 .
C27 Ru2 C32 160.7 7_565 .
C27 Ru2 C32 160.7 . .
C29 Ru2 C25 125.1 . .
C29 Ru2 C25 125.1 . 7_565
C29 Ru2 C30 37.2 . 7_565
C29 Ru2 C30 37.2 . .
C29 Ru2 C32 79.3 . .
C30 Ru2 C25 104.3 . 7_565
C30 Ru2 C25 104.3 7_565 .
C30 Ru2 C25 160.2 . .
C30 Ru2 C25 160.2 7_565 7_565
C30 Ru2 C30 65.7 7_565 .
C30 Ru2 C32 65.8 7_565 .
C30 Ru2 C32 65.8 . .
C31 Ru2 C25 164.1 7_565 7_565
C31 Ru2 C25 104.9 7_565 .
C31 Ru2 C25 164.1 . .
C31 Ru2 C25 104.9 . 7_565
C31 Ru2 C26 107.5 7_565 .
C31 Ru2 C26 130.4 7_565 7_565
C31 Ru2 C26 130.4 . .
C31 Ru2 C26 107.5 . 7_565
C31 Ru2 C27 159.6 . .
C31 Ru2 C27 159.6 7_565 7_565
C31 Ru2 C27 125.3 . 7_565
C31 Ru2 C27 125.3 7_565 .
C31 Ru2 C29 65.2 . .
C31 Ru2 C29 65.2 7_565 .
C31 Ru2 C30 34.4 7_565 7_565
C31 Ru2 C30 76.9 7_565 .
C31 Ru2 C30 76.9 . 7_565
C31 Ru2 C30 34.4 . .
C31 Ru2 C31 66.9 . 7_565
C31 Ru2 C32 38.1 . .
C31 Ru2 C32 38.1 7_565 .
Ru1 C1 H1 128.4 . .
C2 C1 Ru1 72.6 . .
C2 C1 H1 119.8 . .
C6 C1 Ru1 71.5 . .
C6 C1 H1 119.8 . .
C6 C1 C2 120.4 . .
C1 C2 Ru1 70.7 . .
C1 C2 C7 122.0 . .
C3 C2 Ru1 69.1 . .
C3 C2 C1 117.7 . .
C3 C2 C7 120.0 . .
C7 C2 Ru1 125.8 . .
Ru1 C3 H3 126.7 . .
C2 C3 Ru1 74.0 . .
C2 C3 H3 118.9 . .
C2 C3 C4 122.2 . .
C4 C3 Ru1 72.4 . .
C4 C3 H3 118.9 . .
Ru1 C4 H4 129.2 . .
C3 C4 Ru1 70.3 . .
C3 C4 H4 120.0 . .
C5 C4 Ru1 72.8 . .
C5 C4 C3 120.0 . .
C5 C4 H4 120.0 . .
C4 C5 Ru1 71.3 . .
C4 C5 C6 119.3 . .
C4 C5 C8 120.6 . .
C6 C5 Ru1 70.9 . .
C6 C5 C8 119.9 . .
C8 C5 Ru1 134.8 . .
Ru1 C6 H6 129.2 . .
C1 C6 Ru1 71.7 . .
C1 C6 C5 120.4 . .
C1 C6 H6 119.8 . .
C5 C6 Ru1 71.7 . .
C5 C6 H6 119.8 . .
C2 C7 H7A 109.5 . .
C2 C7 H7B 109.5 . .
C2 C7 H7C 109.5 . .
H7A C7 H7B 109.5 . .
H7A C7 H7C 109.5 . .
H7B C7 H7C 109.5 . .
C5 C8 H8 105.0 . .
C9 C8 C5 109.2 . .
C9 C8 H8 105.0 . .
C10 C8 C5 118.8 . .
C10 C8 H8 105.0 . .
C10 C8 C9 112.7 . .
C8 C9 H9A 109.5 . .
C8 C9 H9B 109.5 . .
C8 C9 H9C 109.5 . .
H9A C9 H9B 109.5 . .
H9A C9 H9C 109.5 . .
H9B C9 H9C 109.5 . .
C8 C10 H10A 109.5 . .
C8 C10 H10B 109.5 . .
C8 C10 H10C 109.5 . .
H10A C10 H10B 109.5 . .
H10A C10 H10C 109.5 . .
H10B C10 H10C 109.5 . .
Ru1 C11 H11 129.7 . .
C12 C11 Ru1 70.8 . .
C12 C11 H11 120.3 . .
C12 C11 C16 119.5 . .
C16 C11 Ru1 71.6 . .
C16 C11 H11 120.3 . .
Ru1 C12 H12 130.4 . .
C11 C12 Ru1 72.2 . .
C11 C12 H12 118.7 . .
C13 C12 Ru1 71.4 . .
C13 C12 C11 122.5 . .
C13 C12 H12 118.7 . .
H01A C012 H01B 108.1 . .
C13 C012 H01A 109.6 . .
C13 C012 H01A 109.6 7_565 .
C13 C012 H01B 109.6 . .
C13 C012 H01B 109.6 7_565 .
C13 C012 C13 110.3 . 7_565
C12 C13 Ru1 71.7 . .
C12 C13 C012 121.2 . .
C012 C13 Ru1 130.7 . .
C14 C13 Ru1 70.7 . .
C14 C13 C12 117.4 . .
C14 C13 C012 121.3 . .
Ru1 C14 H14 129.8 . .
C13 C14 Ru1 72.6 . .
C13 C14 H14 119.1 . .
C13 C14 C15 121.7 . .
C15 C14 Ru1 71.1 . .
C15 C14 H14 119.1 . .
Ru1 C15 H15 128.0 . .
C14 C15 Ru1 70.9 . .
C14 C15 H15 120.0 . .
C16 C15 Ru1 73.2 . .
C16 C15 C14 120.0 . .
C16 C15 H15 120.0 . .
C11 C16 Ru1 71.6 . .
C11 C16 C17 121.0 . .
C15 C16 Ru1 69.8 . .
C15 C16 C11 118.8 . .
C15 C16 C17 120.2 . .
C17 C16 Ru1 129.6 . .
C16 C17 H17A 110.4 . .
C16 C17 H17B 110.4 . .
H17A C17 H17B 108.6 . .
C18 C17 C16 106.5 . .
C18 C17 H17A 110.4 . .
C18 C17 H17B 110.4 . .
C19 C18 C17 121.2 . .
C23 C18 C17 120.5 . .
C23 C18 C19 118.3 . .
C18 C19 H19 119.0 . .
C20 C19 C18 122.0 . .
C20 C19 H19 119.0 . .
C19 C20 H20 120.5 . .
C19 C20 C21 119.0 . .
C21 C20 H20 120.5 . .
C20 C21 C24 119.5 . .
C22 C21 C20 118.9 . .
C22 C21 C24 121.7 . .
C21 C22 H22 120.3 . .
C23 C22 C21 119.3 . .
C23 C22 H22 120.3 . .
C18 C23 C22 122.4 . .
C18 C23 H23 118.8 . .
C22 C23 H23 118.8 . .
C21 C24 H24A 109.9 . .
C21 C24 H24B 109.9 . .
H24A C24 H24B 108.3 . .
C25 C24 C21 109.0 . .
C25 C24 H24A 109.9 . .
C25 C24 H24B 109.9 . .
C24 C25 Ru2 129.7 . .
C26 C25 Ru2 71.4 . .
C26 C25 C24 121.8 . .
C27 C25 Ru2 71.4 . .
C27 C25 C24 119.7 . .
C27 C25 C26 118.5 . .
Ru2 C26 H26 119.1 . .
C25 C26 Ru2 71.7 . .
C25 C26 H26 119.1 . .
C26 C26 Ru2 71.6 7_565 .
C26 C26 C25 120.8 7_565 .
C26 C26 H26 119.1 7_565 .
Ru2 C27 H27 119.1 . .
C25 C27 Ru2 72.5 . .
C25 C27 C27 120.7 . 7_565
C25 C27 H27 119.1 . .
C27 C27 Ru2 71.0 7_565 .
C27 C27 H27 119.1 7_565 .
H28A C28 H28B 109.5 . .
H28A C28 H28C 109.5 . .
H28B C28 H28C 109.5 . .
C29 C28 H28A 109.5 . .
C29 C28 H28B 109.5 . .
C29 C28 H28C 109.5 . .
C28 C29 Ru2 128.2 . .
C28 C29 C30 121.7 . .
C28 C29 C30 121.7 . 7_565
C30 C29 Ru2 71.4 7_565 .
C30 C29 Ru2 71.4 . .
C30 C29 C30 116.7 . 7_565
Ru2 C30 H30 118.2 . .
C29 C30 Ru2 71.4 . .
C29 C30 H30 118.2 . .
C31 C30 Ru2 72.4 . .
C31 C30 C29 122.2 . .
C31 C30 H30 118.2 . .
Ru2 C31 H31 118.1 . .
C30 C31 Ru2 73.2 . .
C30 C31 H31 118.1 . .
C30 C31 C32 122.8 . .
C32 C31 Ru2 72.6 . .
C32 C31 H31 118.1 . .
C31 C32 Ru2 69.3 . .
C31 C32 Ru2 69.3 7_565 .
C31 C32 C31 113.2 7_565 .
C31 C32 C33 123.4 7_565 .
C31 C32 C33 123.4 . .
C33 C32 Ru2 130.7 . .
C32 C33 H33 107.9 . .
C34 C33 C32 108.9 . .
C34 C33 C32 108.9 7_565 .
C34 C33 H33 107.9 7_565 .
C34 C33 H33 107.9 . .
C34 C33 C34 115.2 7_565 .
C33 C34 H34A 109.5 . .
C33 C34 H34B 109.5 . .
C33 C34 H34C 109.5 . .
H34A C34 H34B 109.5 . .
H34A C34 H34C 109.5 . .
H34B C34 H34C 109.5 . .
O12 S1 O12 112.5 . 7_565
O12 S1 C35 109.3 7_565 .
O12 S1 C35 109.3 . .
O13 S1 O12 110.2 . 7_565
O13 S1 O12 110.2 . .
O13 S1 C35 105.1 . .
F1 C35 S1 113.2 . .
F1 C35 S1 113.2 7_565 .
F1 C35 F1 123.4 . 7_565
F1 C35 F2 98.2 . .
F1 C35 F2 98.2 7_565 .
F2 C35 S1 106.4 . .
O4 S2 O5 122.9 . .
O4 S2 O6 114.5 . .
O4 S2 C36 96.9 . .
O5 S2 O6 116.2 . .
O5 S2 C36 100.2 . .
O6 S2 C36 98.3 . .
F3 C36 S2 114.2 . .
F3 C36 F4 113.9 . .
F3 C36 F5 97.7 . .
F4 C36 S2 115.8 . .
F4 C36 F5 105.3 . .
F5 C36 S2 107.6 . .
O5 Re2 O4 97.3 . .
O5 Re2 O6 112.5 . .
O5 Re2 O7 117.5 . .
O6 Re2 O4 95.3 . .
O6 Re2 O7 111.2 . .
O7 Re2 O4 120.5 . .

loop_
_geom_bond_atom_site_label_1
_geom_bond_atom_site_label_2
_geom_bond_distance
_geom_bond_site_symmetry_2
Re1 O1 1.6439 .
Re1 O1 1.6439 7_565
Re1 O2 1.7648 .
Re1 O3 1.7677 .
Re3 O8 1.5830 .
Re3 O9 1.6278 .
Re3 O10 1.9245 .
Re3 O11 1.7101 .
Ru1 C1 2.2266 .
Ru1 C2 2.2510 .
Ru1 C3 2.1878 .
Ru1 C4 2.2153 .
Ru1 C5 2.2345 .
Ru1 C6 2.2242 .
Ru1 C11 2.2532 .
Ru1 C12 2.2348 .
Ru1 C13 2.2306 .
Ru1 C14 2.2060 .
Ru1 C15 2.2093 .
Ru1 C16 2.2541 .
Ru2 C25 2.2318 7_565
Ru2 C25 2.2318 .
Ru2 C26 2.2272 .
Ru2 C26 2.2271 7_565
Ru2 C27 2.2174 .
Ru2 C27 2.2174 7_565
Ru2 C29 2.2276 .
Ru2 C30 2.2276 7_565
Ru2 C30 2.2276 .
Ru2 C31 2.2172 .
Ru2 C31 2.2172 7_565
Ru2 C32 2.2609 .
C1 H1 0.9500 .
C1 C2 1.4116 .
C1 C6 1.4038 .
C2 C3 1.4052 .
C2 C7 1.4814 .
C3 H3 0.9500 .
C3 C4 1.4071 .
C4 H4 0.9500 .
C4 C5 1.3735 .
C5 C6 1.4305 .
C5 C8 1.5386 .
C6 H6 0.9500 .
C7 H7A 0.9800 .
C7 H7B 0.9800 .
C7 H7C 0.9800 .
C8 H8 1.0000 .
C8 C9 1.4740 .
C8 C10 1.3704 .
C9 H9A 0.9800 .
C9 H9B 0.9800 .
C9 H9C 0.9800 .
C10 H10A 0.9800 .
C10 H10B 0.9800 .
C10 H10C 0.9800 .
C11 H11 0.9500 .
C11 C12 1.4217 .
C11 C16 1.4221 .
C12 H12 0.9500 .
C12 C13 1.4112 .
C012 H01A 0.9900 .
C012 H01B 0.9900 .
C012 C13 1.4819 7_565
C012 C13 1.4819 .
C13 C14 1.3989 .
C14 H14 0.9500 .
C14 C15 1.4370 .
C15 H15 0.9500 .
C15 C16 1.4159 .
C16 C17 1.5274 .
C17 H17A 0.9900 .
C17 H17B 0.9900 .
C17 C18 1.5258 .
C18 C19 1.3835 .
C18 C23 1.3661 .
C19 H19 0.9500 .
C19 C20 1.3596 .
C20 H20 0.9500 .
C20 C21 1.4260 .
C21 C22 1.3908 .
C21 C24 1.5333 .
C22 H22 0.9500 .
C22 C23 1.3696 .
C23 H23 0.9500 .
C24 H24A 0.9900 .
C24 H24B 0.9900 .
C24 C25 1.4906 .
C25 C26 1.4108 .
C25 C27 1.3770 .
C26 C26 1.4089 7_565
C26 H26 1.0000 .
C27 C27 1.4453 7_565
C27 H27 1.0000 .
C28 H28A 0.9800 .
C28 H28B 0.9800 .
C28 H28C 0.9800 .
C28 C29 1.3836 .
C29 C30 1.4205 7_565
C29 C30 1.4205 .
C30 H30 1.0000 .
C30 C31 1.3145 .
C31 H31 1.0000 .
C31 C32 1.4627 .
C32 C33 1.5351 .
C33 H33 1.0000 .
C33 C34 1.4155 .
C33 C34 1.4155 7_565
C34 H34A 0.9800 .
C34 H34B 0.9800 .
C34 H34C 0.9800 .
S1 O12 1.5026 7_565
S1 O12 1.5026 .
S1 O13 1.3931 .
S1 C35 1.7269 .
F1 C35 1.1821 .
F2 C35 1.4156 .
O4 S2 1.3323 .
O4 Re2 1.7391 .
O5 S2 1.4671 .
O5 Re2 1.5312 .
O6 S2 1.5952 .
O6 Re2 1.5966 .
S2 C36 1.8243 .
F3 C36 1.2585 .
F4 C36 1.3121 .
F5 C36 1.4124 .
Re2 O7 1.6861 .

loop_
_smtbx_masks_void_nr
_smtbx_masks_void_average_x
_smtbx_masks_void_average_y
_smtbx_masks_void_average_z
_smtbx_masks_void_volume
_smtbx_masks_void_count_electrons
1 -0.773 0.250 0.250 1020.9 340.1
2 -0.412 0.750 0.750 1020.9 348.1
3 0.198 0.676 0.108 12.2 0.0
4 0.198 0.824 0.108 12.2 0.0
5 0.302 0.176 0.608 12.2 0.0
6 0.302 0.324 0.608 12.2 0.0
7 0.698 0.676 0.392 12.2 0.0
8 0.698 0.824 0.392 12.2 0.0
9 0.802 0.176 0.892 12.2 0.0
10 0.802 0.324 0.892 12.2 0.0
